data_4323617
loop_
_publ_author_name
'Katrina M. Miranda'
'Xianhui Bu'
'Ivan Lorkovi\'c'
'Peter C. Ford'

_publ_section_title
;
 Synthesis and Structural Characterization of Several Ruthenium Porphyrin
 Nitrosyl Complexes
;
_journal_name_full 'Inorganic Chemistry'
_journal_page_first 4838
_journal_page_last 4848
_journal_paper_doi 10.1021/ic970065b
_journal_volume 36
_journal_year 1997
_chemical_formula_sum 'C37 H46 Cl2 N6 O3 Ru'
_chemical_formula_weight 794.77
_chemical_name_systematic
; 
 ? 
;
_space_group_IT_number 4
_symmetry_cell_setting monoclinic
_symmetry_space_group_name_Hall 'P 2yb'
_symmetry_space_group_name_H-M 'P 1 21 1'
_atom_sites_solution_hydrogens geom
_atom_sites_solution_primary direct
_atom_sites_solution_secondary difmap
_audit_creation_method SHELXL
_cell_angle_alpha 90.00
_cell_angle_beta 102.6830(10)
_cell_angle_gamma 90.00
_cell_formula_units_Z 2
_cell_length_a 10.7687(2)
_cell_length_b 21.0320(2)
_cell_length_c 8.5936(2)
_cell_measurement_temperature 293(2)
_cell_volume 1898.85(6)
_computing_structure_refinement 'SHELXL-93 (Sheldrick, 1993)'
_computing_structure_solution 'SHELXS-86 (Sheldrick, 1990)'
_diffrn_ambient_temperature 293(2)
_diffrn_radiation_monochromator graphite
_diffrn_radiation_source 'fine-focus sealed tube'
_diffrn_radiation_type MoK\a
_diffrn_radiation_wavelength 0.71073
_diffrn_reflns_av_R_equivalents 0.0702
_diffrn_reflns_av_sigmaI/netI 0.1116
_diffrn_reflns_limit_h_max 14
_diffrn_reflns_limit_h_min -14
_diffrn_reflns_limit_k_max 28
_diffrn_reflns_limit_k_min -28
_diffrn_reflns_limit_l_max 11
_diffrn_reflns_limit_l_min -11
_diffrn_reflns_number 15530
_diffrn_reflns_theta_max 24.99
_diffrn_reflns_theta_min 1.94
_exptl_absorpt_coefficient_mu 0.597
_exptl_crystal_density_diffrn 1.390
_exptl_crystal_F_000 824
_refine_diff_density_max 0.832
_refine_diff_density_min -0.546
_refine_diff_density_rms 0.076
_refine_ls_abs_structure_details 'Flack H D (1983), Acta Cryst. A39, 876-881'
_refine_ls_abs_structure_Flack -0.01(4)
_refine_ls_extinction_method none
_refine_ls_goodness_of_fit_all 1.023
_refine_ls_goodness_of_fit_obs 1.091
_refine_ls_matrix_type full
_refine_ls_number_parameters 453
_refine_ls_number_reflns 6579
_refine_ls_number_restraints 1
_refine_ls_restrained_S_all 1.023
_refine_ls_restrained_S_obs 1.091
_refine_ls_R_factor_all 0.0996
_refine_ls_R_factor_obs 0.0623
_refine_ls_shift/esd_max -0.700
_refine_ls_shift/esd_mean 0.034
_refine_ls_structure_factor_coef Fsqd
_refine_ls_weighting_details 'w=1/[\s^2^(Fo^2^)+(0.0360P)^2^+0.0837P] where P=(Fo^2^+2Fc^2^)/3'
_refine_ls_weighting_scheme calc
_refine_ls_wR_factor_all 0.1102
_refine_ls_wR_factor_obs 0.0981
_reflns_number_observed 4702
_reflns_number_total 6579
_reflns_observed_criterion >2sigma(I)
_cod_data_source_file ic970065b_3.cif
_cod_data_source_block Ru(OEP)(NO)(ONO)(CH2Cl2)
_cod_depositor_comments
;
The following automatic conversions were performed:

'_refine_ls_weighting_scheme' value 'calc
w=1/[\s^2^(Fo^2^)+(0.0360P)^2^+0.0837P] where P=(Fo^2^+2Fc^2^)/3' was
changed to 'calc'. New tag '_refine_ls_weighting_details' was
created. The value of the new tag was set to
'w=1/[\s^2^(Fo^2^)+(0.0360P)^2^+0.0837P] where P=(Fo^2^+2Fc^2^)/3'.

Automatic conversion script
Id: cif_fix_values 3143 2015-03-26 13:38:13Z robertas 
;
_cod_database_code 4323617

loop_
_symmetry_equiv_pos_as_xyz
'x, y, z'
'-x, y+1/2, -z'

loop_
_atom_site_aniso_label
_atom_site_aniso_U_11
_atom_site_aniso_U_22
_atom_site_aniso_U_33
_atom_site_aniso_U_23
_atom_site_aniso_U_13
_atom_site_aniso_U_12
Ru1 0.0308(2) 0.0407(3) 0.0420(3) -0.0111(4) 0.0156(2) -0.0058(4)
N1 0.021(3) 0.036(4) 0.043(4) -0.005(3) 0.014(3) -0.004(2)
N2 0.027(4) 0.041(4) 0.040(5) -0.007(4) 0.006(3) -0.009(3)
N3 0.030(3) 0.036(5) 0.038(3) -0.005(3) 0.014(2) -0.001(3)
N4 0.026(3) 0.035(4) 0.038(5) -0.012(3) 0.011(3) -0.004(3)
C1 0.034(4) 0.033(4) 0.044(5) -0.006(4) 0.009(4) -0.005(3)
C2 0.037(4) 0.045(4) 0.031(5) -0.004(4) 0.013(4) -0.002(4)
C3 0.024(4) 0.033(4) 0.057(5) -0.002(4) 0.013(4) -0.008(3)
C4 0.035(4) 0.042(4) 0.041(5) -0.003(4) 0.015(4) 0.010(4)
C11 0.030(3) 0.028(4) 0.042(4) 0.011(5) 0.012(3) 0.008(5)
C12 0.028(4) 0.040(5) 0.045(4) 0.002(3) 0.010(3) 0.004(3)
C13 0.033(4) 0.041(4) 0.048(5) 0.011(4) 0.014(4) 0.007(4)
C14 0.025(4) 0.045(4) 0.037(5) 0.003(4) 0.012(4) 0.008(4)
C21 0.034(4) 0.034(4) 0.031(5) -0.005(4) 0.007(4) -0.001(4)
C22 0.038(4) 0.040(4) 0.030(4) -0.006(4) 0.004(3) -0.003(4)
C23 0.039(4) 0.038(4) 0.035(5) -0.010(4) 0.007(4) -0.003(3)
C24 0.033(4) 0.042(4) 0.029(5) -0.004(4) 0.004(4) 0.004(4)
C31 0.029(4) 0.048(7) 0.034(4) -0.002(4) 0.013(3) 0.004(4)
C32 0.038(3) 0.033(5) 0.038(4) 0.004(5) 0.017(3) 0.003(5)
C33 0.028(4) 0.043(5) 0.046(5) 0.006(4) 0.019(4) 0.006(4)
C34 0.025(4) 0.033(4) 0.039(5) 0.003(4) 0.011(3) -0.002(3)
C41 0.027(4) 0.029(4) 0.044(5) -0.001(4) 0.002(4) 0.008(4)
C42 0.032(4) 0.033(5) 0.039(5) 0.004(4) -0.007(4) 0.004(4)
C43 0.048(5) 0.041(4) 0.025(4) 0.005(4) 0.015(4) 0.010(4)
C44 0.032(4) 0.024(4) 0.036(5) -0.009(3) 0.004(4) 0.003(3)
C15 0.045(3) 0.056(4) 0.036(4) -0.019(7) 0.020(3) -0.002(7)
C16 0.054(5) 0.073(6) 0.077(7) -0.010(5) 0.037(5) 0.010(5)
C17 0.049(5) 0.058(5) 0.052(5) 0.000(4) 0.031(4) -0.019(4)
C18 0.040(5) 0.076(6) 0.088(7) 0.014(5) 0.012(5) -0.019(5)
C25 0.042(4) 0.052(5) 0.046(5) -0.013(4) 0.008(4) -0.007(4)
C26 0.089(7) 0.061(6) 0.108(9) 0.011(6) 0.016(7) -0.023(6)
C27 0.044(5) 0.065(6) 0.050(5) -0.009(5) 0.013(4) -0.007(4)
C28 0.100(9) 0.087(9) 0.079(9) -0.014(6) 0.048(8) 0.018(7)
C35 0.046(4) 0.059(8) 0.057(5) -0.001(4) 0.032(4) -0.008(4)
C36 0.068(6) 0.068(6) 0.083(7) -0.008(5) 0.039(5) 0.026(5)
C37 0.036(5) 0.048(5) 0.060(6) -0.001(4) 0.023(4) -0.001(4)
C38 0.045(5) 0.101(8) 0.109(9) 0.023(6) 0.015(5) -0.008(5)
C45 0.045(4) 0.050(5) 0.043(5) -0.009(4) 0.003(4) 0.000(4)
C46 0.054(6) 0.054(6) 0.121(9) -0.005(6) 0.000(5) -0.026(5)
C47 0.046(4) 0.039(4) 0.042(5) -0.009(4) 0.004(4) -0.009(4)
C48 0.100(9) 0.056(6) 0.069(8) 0.000(5) 0.031(7) 0.035(6)
N5 0.031(4) 0.035(4) 0.045(5) -0.001(3) 0.002(3) 0.007(3)
N6 0.087(7) 0.090(7) 0.071(7) 0.016(5) 0.025(6) 0.031(5)
O1 0.075(5) 0.082(5) 0.083(6) 0.007(5) 0.007(4) -0.001(4)
O2 0.050(4) 0.063(4) 0.037(4) -0.002(3) 0.019(3) -0.003(3)
O3 0.079(6) 0.072(5) 0.082(5) 0.025(4) 0.011(4) 0.038(4)
Cl1 0.319(7) 0.083(3) 0.164(4) -0.013(3) 0.031(4) 0.002(3)
Cl2 0.134(3) 0.177(4) 0.253(6) -0.087(4) -0.031(3) 0.064(3)
C5 0.374(26) 0.084(9) 0.113(11) -0.024(8) 0.028(14) 0.095(14)

loop_
_atom_site_label
_atom_site_type_symbol
_atom_site_fract_x
_atom_site_fract_y
_atom_site_fract_z
_atom_site_U_iso_or_equiv
_atom_site_thermal_displace_type
_atom_site_occupancy
_atom_site_calc_flag
_atom_site_refinement_flags
_atom_site_disorder_group
Ru1 Ru 0.15995(5) 0.00249(4) 0.13014(7) 0.0367(2) Uani 1 d . .
N1 N 0.0247(4) -0.0187(2) 0.2597(7) 0.032(2) Uani 1 d . .
N2 N 0.0877(6) -0.0669(3) -0.0339(9) 0.036(2) Uani 1 d . .
N3 N 0.3088(4) 0.0156(3) 0.0191(6) 0.034(2) Uani 1 d . .
N4 N 0.2452(6) 0.0645(3) 0.3067(9) 0.032(2) Uani 1 d . .
C1 C -0.0912(6) -0.1013(3) 0.0819(9) 0.037(2) Uani 1 d . .
H1 H -0.1615(6) -0.1281(3) 0.0656(9) 0.014(6) Uiso 1 calc R .
C2 C 0.2408(6) -0.0591(3) -0.2028(9) 0.037(2) Uani 1 d . .
H2 H 0.2610(6) -0.0742(3) -0.2959(9) 0.014(6) Uiso 1 calc R .
C3 C 0.4244(6) 0.0956(3) 0.1959(9) 0.037(2) Uani 1 d . .
H3 H 0.4938(6) 0.1229(3) 0.2099(9) 0.014(6) Uiso 1 calc R .
C4 C 0.0936(6) 0.0536(3) 0.4813(9) 0.038(2) Uani 1 d . .
H4 H 0.0745(6) 0.0684(3) 0.5753(9) 0.014(6) Uiso 1 calc R .
C11 C 0.0122(5) 0.0087(5) 0.3987(8) 0.033(2) Uani 1 d . .
C12 C -0.0980(6) -0.0176(3) 0.4482(9) 0.037(2) Uani 1 d . .
C13 C -0.1492(7) -0.0626(3) 0.3373(9) 0.040(2) Uani 1 d . .
C14 C -0.0715(6) -0.0635(3) 0.2173(9) 0.035(2) Uani 1 d . .
C21 C -0.0175(8) -0.1036(4) -0.0321(10) 0.033(2) Uani 1 d . .
C22 C -0.0406(7) -0.1456(3) -0.1678(8) 0.037(2) Uani 1 d . .
C23 C 0.0518(7) -0.1332(3) -0.2493(8) 0.038(2) Uani 1 d . .
C24 C 0.1337(7) -0.0843(3) -0.1638(8) 0.035(2) Uani 1 d . .
C31 C 0.3223(6) -0.0134(3) -0.1179(9) 0.036(2) Uani 1 d . .
C32 C 0.4358(6) 0.0108(5) -0.1630(8) 0.035(2) Uani 1 d . .
C33 C 0.4869(7) 0.0556(3) -0.0518(9) 0.037(2) Uani 1 d . .
C34 C 0.4073(6) 0.0582(3) 0.0617(9) 0.032(2) Uani 1 d . .
C41 C 0.3557(7) 0.0991(3) 0.3129(10) 0.034(2) Uani 1 d . .
C42 C 0.3798(7) 0.1383(4) 0.4562(11) 0.037(2) Uani 1 d . .
C43 C 0.2857(7) 0.1254(3) 0.5353(8) 0.037(2) Uani 1 d . .
C44 C 0.2015(6) 0.0795(3) 0.4405(8) 0.031(2) Uani 1 d . .
C15 C -0.1421(5) 0.0035(6) 0.5925(7) 0.044(2) Uani 1 d . .
H15A H -0.0691(5) 0.0069(6) 0.6812(7) 0.039(4) Uiso 1 calc R .
H15B H -0.1986(5) -0.0285(6) 0.6196(7) 0.039(4) Uiso 1 calc R .
C16 C -0.2115(7) 0.0674(4) 0.5703(10) 0.064(3) Uani 1 d . .
H16A H -0.2308(40) 0.0803(11) 0.6695(17) 0.083(5) Uiso 1 calc R .
H16B H -0.2891(23) 0.0632(7) 0.4908(41) 0.083(5) Uiso 1 calc R .
H16C H -0.1582(19) 0.0988(7) 0.5367(55) 0.083(5) Uiso 1 calc R .
C17 C -0.2643(6) -0.1031(4) 0.3351(9) 0.050(2) Uani 1 d . .
H17A H -0.2636(6) -0.1161(4) 0.4436(9) 0.039(4) Uiso 1 calc R .
H17B H -0.2575(6) -0.1412(4) 0.2740(9) 0.039(4) Uiso 1 calc R .
C18 C -0.3901(7) -0.0719(4) 0.2665(11) 0.068(3) Uani 1 d . .
H18A H -0.3939(19) -0.0314(11) 0.3169(41) 0.083(5) Uiso 1 calc R .
H18B H -0.4579(7) -0.0985(11) 0.2849(51) 0.083(5) Uiso 1 calc R .
H18C H -0.3989(20) -0.0659(20) 0.1539(14) 0.083(5) Uiso 1 calc R .
C25 C -0.1465(7) -0.1939(3) -0.2076(9) 0.047(2) Uani 1 d . .
H25A H -0.2203(7) -0.1774(3) -0.1735(9) 0.039(4) Uiso 1 calc R .
H25B H -0.1697(7) -0.1991(3) -0.3225(9) 0.039(4) Uiso 1 calc R .
C26 C -0.1140(9) -0.2578(4) -0.1326(12) 0.087(3) Uani 1 d . .
H26A H -0.1837(20) -0.2865(7) -0.1686(44) 0.083(5) Uiso 1 calc R .
H26B H -0.0983(42) -0.2539(5) -0.0186(13) 0.083(5) Uiso 1 calc R .
H26C H -0.0392(27) -0.2740(10) -0.1625(45) 0.083(5) Uiso 1 calc R .
C27 C 0.0732(7) -0.1653(4) -0.4000(10) 0.053(2) Uani 1 d . .
H27A H -0.0083(7) -0.1799(4) -0.4617(10) 0.039(4) Uiso 1 calc R .
H27B H 0.1055(7) -0.1339(4) -0.4636(10) 0.039(4) Uiso 1 calc R .
C28 C 0.1637(9) -0.2209(6) -0.3725(11) 0.084(4) Uani 1 d . .
H28A H 0.1766(34) -0.2361(15) -0.4731(12) 0.083(5) Uiso 1 calc R .
H28B H 0.1284(22) -0.2544(10) -0.3197(49) 0.083(5) Uiso 1 calc R .
H28C H 0.2436(17) -0.2077(8) -0.3072(46) 0.083(5) Uiso 1 calc R .
C35 C 0.4864(6) -0.0125(4) -0.2995(9) 0.051(3) Uani 1 d . .
H35A H 0.5409(6) 0.0201(4) -0.3288(9) 0.039(4) Uiso 1 calc R .
H35B H 0.4158(6) -0.0189(4) -0.3900(9) 0.039(4) Uiso 1 calc R .
C36 C 0.5613(8) -0.0738(4) -0.2669(11) 0.070(3) Uani 1 d . .
H36A H 0.5859(39) -0.0876(12) -0.3624(18) 0.083(5) Uiso 1 calc R .
H36B H 0.5095(17) -0.1059(7) -0.2333(54) 0.083(5) Uiso 1 calc R .
H36C H 0.6361(24) -0.0669(7) -0.1844(40) 0.083(5) Uiso 1 calc R .
C37 C 0.6013(6) 0.0958(4) -0.0478(10) 0.046(2) Uani 1 d . .
H37A H 0.5855(6) 0.1378(4) -0.0097(10) 0.039(4) Uiso 1 calc R .
H37B H 0.6134(6) 0.1004(4) -0.1557(10) 0.039(4) Uiso 1 calc R .
C38 C 0.7225(7) 0.0702(5) 0.0558(11) 0.085(3) Uani 1 d . .
H38A H 0.7898(13) 0.1005(10) 0.0601(45) 0.083(5) Uiso 1 calc R .
H38B H 0.7449(24) 0.0310(12) 0.0117(31) 0.083(5) Uiso 1 calc R .
H38C H 0.7100(15) 0.0628(21) 0.1615(18) 0.083(5) Uiso 1 calc R .
C45 C 0.4920(7) 0.1820(3) 0.5022(9) 0.047(2) Uani 1 d . .
H45A H 0.5637(7) 0.1638(3) 0.4665(9) 0.039(4) Uiso 1 calc R .
H45B H 0.5154(7) 0.1852(3) 0.6175(9) 0.039(4) Uiso 1 calc R .
C46 C 0.4667(8) 0.2474(4) 0.4329(12) 0.079(3) Uani 1 d . .
H46A H 0.5435(13) 0.2721(8) 0.4580(47) 0.083(5) Uiso 1 calc R .
H46B H 0.4023(31) 0.2676(9) 0.4771(41) 0.083(5) Uiso 1 calc R .
H46C H 0.4380(41) 0.2444(4) 0.3192(13) 0.083(5) Uiso 1 calc R .
C47 C 0.2675(6) 0.1555(3) 0.6855(9) 0.043(2) Uani 1 d . .
H47A H 0.3482(6) 0.1728(3) 0.7425(9) 0.039(4) Uiso 1 calc R .
H47B H 0.2419(6) 0.1231(3) 0.7525(9) 0.039(4) Uiso 1 calc R .
C48 C 0.1671(9) 0.2088(5) 0.6571(12) 0.073(4) Uani 1 d . .
H48A H 0.1866(31) 0.2387(15) 0.5812(49) 0.083(5) Uiso 1 calc R .
H48B H 0.1678(37) 0.2303(18) 0.7559(16) 0.083(5) Uiso 1 calc R .
H48C H 0.0844(11) 0.1909(6) 0.6164(63) 0.083(5) Uiso 1 calc R .
N5 N 0.0705(7) 0.0635(3) 0.0182(9) 0.038(2) Uani 1 d . .
N6 N 0.2704(9) -0.0810(4) 0.3793(11) 0.082(3) Uani 1 d . .
O1 O 0.0178(7) 0.1038(4) -0.0661(9) 0.082(2) Uani 1 d . .
O2 O 0.2688(6) -0.0670(3) 0.2419(7) 0.048(2) Uani 1 d . .
O3 O 0.3344(7) -0.1250(4) 0.4341(10) 0.079(2) Uani 1 d . .
Cl1 Cl 0.4671(6) -0.2245(2) 0.0354(6) 0.192(2) Uani 1 d . .
Cl2 Cl 0.2342(4) -0.2583(2) 0.1323(7) 0.199(2) Uani 1 d . .
C5 C 0.3414(19) -0.2005(6) 0.0933(16) 0.194(9) Uani 1 d . .
H5A H 0.2948(19) -0.1721(6) 0.0121(16) 0.233 Uiso 1 calc R .
H5B H 0.3694(19) -0.1755(6) 0.1895(16) 0.233 Uiso 1 calc R .

loop_
_atom_type_symbol
_atom_type_description
_atom_type_scat_dispersion_real
_atom_type_scat_dispersion_imag
_atom_type_scat_source
C C 0.0033 0.0016 'International Tables Vol C Tables 4.2.6.8 and 6.1.1.4'
H H 0.0000 0.0000 'International Tables Vol C Tables 4.2.6.8 and 6.1.1.4'
N N 0.0061 0.0033 'International Tables Vol C Tables 4.2.6.8 and 6.1.1.4'
O O 0.0106 0.0060 'International Tables Vol C Tables 4.2.6.8 and 6.1.1.4'
Cl Cl 0.1484 0.1585 'International Tables Vol C Tables 4.2.6.8 and 6.1.1.4'
Ru Ru -1.2594 0.8363 'International Tables Vol C Tables 4.2.6.8 and 6.1.1.4'

loop_
_geom_angle_atom_site_label_1
_geom_angle_atom_site_label_2
_geom_angle_atom_site_label_3
_geom_angle
_geom_angle_site_symmetry_1
_geom_angle_site_symmetry_3
_geom_angle_publ_flag
N5 Ru1 O2 175.2(3) . . ?
N5 Ru1 N3 92.2(3) . . ?
O2 Ru1 N3 83.4(2) . . ?
N5 Ru1 N2 93.6(2) . . ?
O2 Ru1 N2 84.5(3) . . ?
N3 Ru1 N2 89.6(2) . . ?
N5 Ru1 N4 92.5(3) . . ?
O2 Ru1 N4 89.4(2) . . ?
N3 Ru1 N4 89.4(2) . . ?
N2 Ru1 N4 173.9(3) . . ?
N5 Ru1 N1 94.9(3) . . ?
O2 Ru1 N1 89.5(2) . . ?
N3 Ru1 N1 172.9(2) . . ?
N2 Ru1 N1 90.6(2) . . ?
N4 Ru1 N1 89.6(2) . . ?
C11 N1 C14 107.9(6) . . ?
C11 N1 Ru1 126.8(4) . . ?
C14 N1 Ru1 125.3(4) . . ?
C24 N2 C21 107.9(7) . . ?
C24 N2 Ru1 126.8(5) . . ?
C21 N2 Ru1 125.4(6) . . ?
C31 N3 C34 107.4(5) . . ?
C31 N3 Ru1 125.7(4) . . ?
C34 N3 Ru1 126.7(5) . . ?
C44 N4 C41 107.2(7) . . ?
C44 N4 Ru1 125.7(5) . . ?
C41 N4 Ru1 127.0(6) . . ?
C14 C1 C21 127.2(7) . . ?
C14 C1 H1 116.4(4) . . ?
C21 C1 H1 116.4(5) . . ?
C24 C2 C31 127.0(7) . . ?
C24 C2 H2 116.5(4) . . ?
C31 C2 H2 116.5(4) . . ?
C34 C3 C41 130.5(7) . . ?
C34 C3 H3 114.7(4) . . ?
C41 C3 H3 114.7(4) . . ?
C11 C4 C44 127.6(7) . . ?
C11 C4 H4 116.2(4) . . ?
C44 C4 H4 116.2(4) . . ?
N1 C11 C4 124.7(6) . . ?
N1 C11 C12 109.9(7) . . ?
C4 C11 C12 125.4(7) . . ?
C13 C12 C11 106.8(7) . . ?
C13 C12 C15 129.2(6) . . ?
C11 C12 C15 124.0(7) . . ?
C12 C13 C14 107.1(6) . . ?
C12 C13 C17 127.3(7) . . ?
C14 C13 C17 125.6(7) . . ?
C1 C14 N1 125.3(6) . . ?
C1 C14 C13 126.3(7) . . ?
N1 C14 C13 108.4(6) . . ?
N2 C21 C1 126.0(8) . . ?
N2 C21 C22 109.4(7) . . ?
C1 C21 C22 124.6(7) . . ?
C23 C22 C21 106.4(6) . . ?
C23 C22 C25 127.8(6) . . ?
C21 C22 C25 125.7(7) . . ?
C22 C23 C24 107.9(6) . . ?
C22 C23 C27 128.1(7) . . ?
C24 C23 C27 124.0(7) . . ?
N2 C24 C2 124.7(7) . . ?
N2 C24 C23 108.4(6) . . ?
C2 C24 C23 126.9(7) . . ?
N3 C31 C2 125.9(6) . . ?
N3 C31 C32 109.3(6) . . ?
C2 C31 C32 124.8(7) . . ?
C33 C32 C31 106.7(6) . . ?
C33 C32 C35 128.3(6) . . ?
C31 C32 C35 125.0(7) . . ?
C32 C33 C34 107.0(6) . . ?
C32 C33 C37 127.7(7) . . ?
C34 C33 C37 125.3(7) . . ?
C3 C34 N3 123.3(6) . . ?
C3 C34 C33 127.1(7) . . ?
N3 C34 C33 109.6(6) . . ?
C3 C41 N4 122.6(8) . . ?
C3 C41 C42 128.6(7) . . ?
N4 C41 C42 108.8(7) . . ?
C43 C42 C41 107.1(7) . . ?
C43 C42 C45 129.3(8) . . ?
C41 C42 C45 123.6(7) . . ?
C42 C43 C44 107.1(7) . . ?
C42 C43 C47 126.9(7) . . ?
C44 C43 C47 125.9(7) . . ?
N4 C44 C4 125.4(7) . . ?
N4 C44 C43 109.7(6) . . ?
C4 C44 C43 124.9(7) . . ?
C12 C15 C16 113.2(7) . . ?
C12 C15 H15A 108.9(3) . . ?
C16 C15 H15A 109.0(4) . . ?
C12 C15 H15B 108.9(5) . . ?
C16 C15 H15B 108.9(4) . . ?
H15A C15 H15B 107.8 . . ?
C15 C16 H16A 109.5(4) . . ?
C15 C16 H16B 109.5(4) . . ?
H16A C16 H16B 109.5 . . ?
C15 C16 H16C 109.4(4) . . ?
H16A C16 H16C 109.5 . . ?
H16B C16 H16C 109.5 . . ?
C13 C17 C18 115.4(6) . . ?
C13 C17 H17A 108.5(4) . . ?
C18 C17 H17A 108.4(4) . . ?
C13 C17 H17B 108.4(4) . . ?
C18 C17 H17B 108.4(4) . . ?
H17A C17 H17B 107.5 . . ?
C17 C18 H18A 109.5(4) . . ?
C17 C18 H18B 109.5(4) . . ?
H18A C18 H18B 109.5 . . ?
C17 C18 H18C 109.5(4) . . ?
H18A C18 H18C 109.5 . . ?
H18B C18 H18C 109.5 . . ?
C26 C25 C22 114.4(6) . . ?
C26 C25 H25A 108.7(5) . . ?
C22 C25 H25A 108.6(4) . . ?
C26 C25 H25B 108.7(5) . . ?
C22 C25 H25B 108.7(4) . . ?
H25A C25 H25B 107.6 . . ?
C25 C26 H26A 109.5(5) . . ?
C25 C26 H26B 109.5(5) . . ?
H26A C26 H26B 109.5 . . ?
C25 C26 H26C 109.5(5) . . ?
H26A C26 H26C 109.5 . . ?
H26B C26 H26C 109.5 . . ?
C28 C27 C23 115.1(7) . . ?
C28 C27 H27A 108.5(5) . . ?
C23 C27 H27A 108.5(4) . . ?
C28 C27 H27B 108.5(5) . . ?
C23 C27 H27B 108.5(4) . . ?
H27A C27 H27B 107.5 . . ?
C27 C28 H28A 109.5(5) . . ?
C27 C28 H28B 109.5(5) . . ?
H28A C28 H28B 109.5 . . ?
C27 C28 H28C 109.5(5) . . ?
H28A C28 H28C 109.5 . . ?
H28B C28 H28C 109.5 . . ?
C32 C35 C36 114.1(7) . . ?
C32 C35 H35A 108.7(5) . . ?
C36 C35 H35A 108.7(4) . . ?
C32 C35 H35B 108.7(4) . . ?
C36 C35 H35B 108.7(5) . . ?
H35A C35 H35B 107.6 . . ?
C35 C36 H36A 109.5(4) . . ?
C35 C36 H36B 109.5(4) . . ?
H36A C36 H36B 109.5 . . ?
C35 C36 H36C 109.5(5) . . ?
H36A C36 H36C 109.5 . . ?
H36B C36 H36C 109.5 . . ?
C33 C37 C38 114.6(6) . . ?
C33 C37 H37A 108.6(4) . . ?
C38 C37 H37A 108.6(5) . . ?
C33 C37 H37B 108.6(4) . . ?
C38 C37 H37B 108.6(5) . . ?
H37A C37 H37B 107.6 . . ?
C37 C38 H38A 109.5(4) . . ?
C37 C38 H38B 109.5(5) . . ?
H38A C38 H38B 109.5 . . ?
C37 C38 H38C 109.5(5) . . ?
H38A C38 H38C 109.5 . . ?
H38B C38 H38C 109.5 . . ?
C42 C45 C46 113.1(6) . . ?
C42 C45 H45A 109.0(4) . . ?
C46 C45 H45A 109.0(5) . . ?
C42 C45 H45B 108.9(5) . . ?
C46 C45 H45B 109.0(5) . . ?
H45A C45 H45B 107.8 . . ?
C45 C46 H46A 109.5(4) . . ?
C45 C46 H46B 109.5(5) . . ?
H46A C46 H46B 109.5 . . ?
C45 C46 H46C 109.5(5) . . ?
H46A C46 H46C 109.5 . . ?
H46B C46 H46C 109.5 . . ?
C43 C47 C48 113.2(7) . . ?
C43 C47 H47A 108.9(4) . . ?
C48 C47 H47A 108.9(5) . . ?
C43 C47 H47B 109.0(4) . . ?
C48 C47 H47B 108.9(5) . . ?
H47A C47 H47B 107.8 . . ?
C47 C48 H48A 109.5(5) . . ?
C47 C48 H48B 109.5(5) . . ?
H48A C48 H48B 109.5 . . ?
C47 C48 H48C 109.5(5) . . ?
H48A C48 H48C 109.5 . . ?
H48B C48 H48C 109.5 . . ?
O1 N5 Ru1 173.9(8) . . ?
O3 N6 O2 117.3(9) . . ?
N6 O2 Ru1 122.0(6) . . ?
Cl1 C5 Cl2 118.0(7) . . ?
Cl1 C5 H5A 107.8(5) . . ?
Cl2 C5 H5A 108.1(5) . . ?
Cl1 C5 H5B 107.6(6) . . ?
Cl2 C5 H5B 107.8(5) . . ?
H5A C5 H5B 107.1 . . ?

loop_
_geom_bond_atom_site_label_1
_geom_bond_atom_site_label_2
_geom_bond_distance
_geom_bond_site_symmetry_2
_geom_bond_publ_flag
Ru1 N5 1.758(7) . ?
Ru1 O2 1.984(6) . ?
Ru1 N3 2.056(5) . ?
Ru1 N2 2.059(7) . ?
Ru1 N4 2.058(7) . ?
Ru1 N1 2.067(5) . ?
N1 C11 1.359(8) . ?
N1 C14 1.388(8) . ?
N2 C24 1.366(9) . ?
N2 C21 1.374(10) . ?
N3 C31 1.362(8) . ?
N3 C34 1.376(8) . ?
N4 C44 1.372(9) . ?
N4 C41 1.386(9) . ?
C1 C14 1.387(9) . ?
C1 C21 1.390(10) . ?
C1 H1 0.93 . ?
C2 C24 1.376(9) . ?
C2 C31 1.395(9) . ?
C2 H2 0.93 . ?
C3 C34 1.374(9) . ?
C3 C41 1.375(10) . ?
C3 H3 0.93 . ?
C4 C11 1.375(10) . ?
C4 C44 1.396(9) . ?
C4 H4 0.93 . ?
C11 C12 1.455(8) . ?
C12 C13 1.370(9) . ?
C12 C15 1.490(8) . ?
C13 C14 1.464(9) . ?
C13 C17 1.500(9) . ?
C21 C22 1.440(10) . ?
C22 C23 1.362(9) . ?
C22 C25 1.508(9) . ?
C23 C24 1.447(9) . ?
C23 C27 1.522(10) . ?
C31 C32 1.453(8) . ?
C32 C33 1.369(9) . ?
C32 C35 1.481(9) . ?
C33 C34 1.434(9) . ?
C33 C37 1.488(9) . ?
C41 C42 1.457(11) . ?
C42 C43 1.367(10) . ?
C42 C45 1.500(10) . ?
C43 C44 1.446(9) . ?
C43 C47 1.488(9) . ?
C15 C16 1.528(12) . ?
C15 H15A 0.97 . ?
C15 H15B 0.97 . ?
C16 H16A 0.96 . ?
C16 H16B 0.96 . ?
C16 H16C 0.96 . ?
C17 C18 1.504(10) . ?
C17 H17A 0.97 . ?
C17 H17B 0.97 . ?
C18 H18A 0.96 . ?
C18 H18B 0.96 . ?
C18 H18C 0.96 . ?
C25 C26 1.499(11) . ?
C25 H25A 0.97 . ?
C25 H25B 0.97 . ?
C26 H26A 0.96 . ?
C26 H26B 0.96 . ?
C26 H26C 0.96 . ?
C27 C28 1.507(11) . ?
C27 H27A 0.97 . ?
C27 H27B 0.97 . ?
C28 H28A 0.96 . ?
C28 H28B 0.96 . ?
C28 H28C 0.96 . ?
C35 C36 1.515(10) . ?
C35 H35A 0.97 . ?
C35 H35B 0.97 . ?
C36 H36A 0.96 . ?
C36 H36B 0.96 . ?
C36 H36C 0.96 . ?
C37 C38 1.509(10) . ?
C37 H37A 0.97 . ?
C37 H37B 0.97 . ?
C38 H38A 0.96 . ?
C38 H38B 0.96 . ?
C38 H38C 0.96 . ?
C45 C46 1.500(10) . ?
C45 H45A 0.97 . ?
C45 H45B 0.97 . ?
C46 H46A 0.96 . ?
C46 H46B 0.96 . ?
C46 H46C 0.96 . ?
C47 C48 1.541(11) . ?
C47 H47A 0.97 . ?
C47 H47B 0.97 . ?
C48 H48A 0.96 . ?
C48 H48B 0.96 . ?
C48 H48C 0.96 . ?
N5 O1 1.178(9) . ?
N6 O3 1.188(9) . ?
N6 O2 1.214(10) . ?
Cl1 C5 1.62(2) . ?
Cl2 C5 1.76(2) . ?
C5 H5A 0.97 . ?
C5 H5B 0.97 . ?
